data_1562068
loop_
_publ_author_name
'Greig, Natalie E.'
'Einkauf, Jeffrey D.'
'Clark, Jessica M.'
'Corcoran, Eric J.'
'Karram, Joseph P.'
'Kent, Charles A.'
'Eugene, Vadine E.'
'Chan, Benny C.'
'de Lill, Daniel T.'

_publ_section_title
;
 Luminescent lanthanide coordination polymers synthesized via in-situ
 hydrolysis of dimethyl-3,4-furandicarboxylate
;
_journal_name_full 'Journal of Solid State Chemistry'
_journal_page_first 402
_journal_page_last 409
_journal_paper_doi 10.1016/j.jssc.2015.01.014
_journal_volume 225
_journal_year 2015
_chemical_formula_moiety 'C12 H7 Eu O11'
_chemical_formula_sum 'C12 H7 Eu O11'
_chemical_formula_weight 479.15
_space_group_IT_number 61
_space_group_name_Hall '-P 2ac 2ab'
_space_group_name_H-M_alt 'P b c a'
_symmetry_cell_setting orthorhombic
_symmetry_space_group_name_H-M 'P b c a'
_atom_sites_solution_hydrogens geom
_atom_sites_solution_primary direct
_atom_sites_solution_secondary difmap
_audit_creation_method SHELXL-97
_cell_angle_alpha 90.00
_cell_angle_beta 90.00
_cell_angle_gamma 90.00
_cell_formula_units_Z 8
_cell_length_a 15.122(2)
_cell_length_b 9.3656(14)
_cell_length_c 20.290(3)
_cell_measurement_reflns_used 9872
_cell_measurement_temperature 100(2)
_cell_measurement_theta_max 56.837
_cell_measurement_theta_min 5.388
_cell_volume 2873.6(7)
_computing_structure_refinement 'SHELXL-97 (Sheldrick, 1997)'
_computing_structure_solution 'SHELXS-97 (Sheldrick, 1990)'
_diffrn_ambient_temperature 100(2)
_diffrn_measured_fraction_theta_full 0.965
_diffrn_measured_fraction_theta_max 0.965
_diffrn_radiation_monochromator graphite
_diffrn_radiation_source 'fine-focus sealed tube'
_diffrn_radiation_type MoK\a
_diffrn_radiation_wavelength 0.71073
_diffrn_reflns_av_R_equivalents 0.0518
_diffrn_reflns_av_sigmaI/netI 0.0299
_diffrn_reflns_limit_h_max 20
_diffrn_reflns_limit_h_min -19
_diffrn_reflns_limit_k_max 12
_diffrn_reflns_limit_k_min -12
_diffrn_reflns_limit_l_max 26
_diffrn_reflns_limit_l_min -26
_diffrn_reflns_number 31725
_diffrn_reflns_theta_full 28.66
_diffrn_reflns_theta_max 28.66
_diffrn_reflns_theta_min 2.01
_exptl_absorpt_coefficient_mu 4.426
_exptl_absorpt_correction_T_max 0.642
_exptl_absorpt_correction_T_min 0.506
_exptl_absorpt_correction_type multi-scan
_exptl_absorpt_process_details SADABS
_exptl_crystal_colour 'clear colourless'
_exptl_crystal_density_diffrn 2.215
_exptl_crystal_description rod
_exptl_crystal_F_000 1840
_exptl_crystal_size_max 0.35
_exptl_crystal_size_mid 0.13
_exptl_crystal_size_min 0.1
_refine_diff_density_max 1.425
_refine_diff_density_min -0.685
_refine_diff_density_rms 0.136
_refine_ls_extinction_method none
_refine_ls_goodness_of_fit_ref 0.715
_refine_ls_hydrogen_treatment mixed
_refine_ls_matrix_type full
_refine_ls_number_parameters 225
_refine_ls_number_reflns 3575
_refine_ls_number_restraints 0
_refine_ls_restrained_S_all 0.715
_refine_ls_R_factor_all 0.0386
_refine_ls_R_factor_gt 0.0237
_refine_ls_shift/su_max 0.000
_refine_ls_shift/su_mean 0.000
_refine_ls_structure_factor_coef Fsqd
_refine_ls_weighting_details 'calc w=1/[\s^2^(Fo^2^)+(0.0401P)^2^+33.1393P] where P=(Fo^2^+2Fc^2^)/3'
_refine_ls_weighting_scheme calc
_refine_ls_wR_factor_gt 0.0608
_refine_ls_wR_factor_ref 0.0669
_reflns_number_gt 2826
_reflns_number_total 3575
_reflns_threshold_expression >2sigma(I)
_cod_data_source_file JSSC-2015-225-402.cif
_cod_data_source_block Eu
_cod_original_cell_volume 2873.7(8)
_cod_original_sg_symbol_Hall -P2ac2ab
_cod_original_sg_symbol_H-M pbca
_cod_database_code 1562068

loop_
_symmetry_equiv_pos_as_xyz
'x, y, z'
'x+1/2, -y+1/2, -z'
'-x, y+1/2, -z+1/2'
'-x+1/2, -y, z+1/2'
'-x, -y, -z'
'-x-1/2, y-1/2, z'
'x, -y-1/2, z-1/2'
'x-1/2, y, -z-1/2'

loop_
_atom_site_label
_atom_site_type_symbol
_atom_site_fract_x
_atom_site_fract_y
_atom_site_fract_z
_atom_site_U_iso_or_equiv
_atom_site_adp_type
_atom_site_occupancy
_atom_site_symmetry_multiplicity
_atom_site_calc_flag
_atom_site_refinement_flags
_atom_site_disorder_assembly
_atom_site_disorder_group
Eu1 Eu 0.872259(9) -0.018655(15) -0.011823(8) 0.00872(6) Uani 1 1 d . . .
O1 O 0.87654(13) 0.2311(2) -0.05521(11) 0.0119(4) Uani 1 1 d . . .
O2 O 0.99931(13) 0.1555(2) -0.01017(10) 0.0114(4) Uani 1 1 d . . .
O3 O 0.90498(15) 0.0387(3) 0.10244(11) 0.0162(5) Uani 1 1 d . . .
O4 O 0.94783(14) -0.0447(2) -0.11440(11) 0.0140(5) Uani 1 1 d . . .
O5 O 1.00219(16) 0.2733(3) 0.28598(12) 0.0242(6) Uani 1 1 d . . .
O6 O 1.01131(15) 0.6009(2) -0.10845(13) 0.0213(5) Uani 1 1 d . . .
O7 O 0.74114(15) 0.0597(2) 0.03182(12) 0.0177(5) Uani 1 1 d . . .
O8 O 0.82089(14) -0.2272(2) 0.03125(13) 0.0225(6) Uani 1 1 d . . .
O9 O 0.76455(17) -0.0955(3) -0.09223(13) 0.0244(6) Uani 1 1 d . . .
C1 C 0.95808(19) 0.2498(3) -0.04333(15) 0.0103(6) Uani 1 1 d . . .
C2 C 0.9753(2) 0.0669(3) 0.13507(16) 0.0131(6) Uani 1 1 d . . .
C3 C 0.9643(2) 0.1361(3) 0.19979(16) 0.0134(6) Uani 1 1 d . . .
C4 C 0.8855(2) 0.1722(4) 0.23749(17) 0.0201(7) Uani 1 1 d . . .
C5 C 0.7922(2) 0.1294(5) 0.23120(19) 0.0330(10) Uani 1 1 d . . .
O10 O 0.73886(18) 0.1540(4) 0.27506(13) 0.0496(10) Uani 1 1 d . . .
O11 O 0.76679(17) 0.0630(4) 0.17751(14) 0.0484(9) Uani 1 1 d . . .
H10 H 0.8090 0.0544 0.1525 0.073 Uiso 1 1 calc R . .
C8 C 0.9133(2) 0.2546(4) 0.28756(18) 0.0250(8) Uani 1 1 d . . .
H8 H 0.8762 0.2939 0.3193 0.030 Uiso 1 1 calc R . .
C9 C 1.0321(2) 0.1986(4) 0.23278(17) 0.0187(7) Uani 1 1 d . . .
H9 H 1.0913 0.1915 0.2207 0.022 Uiso 1 1 calc R . .
C10 C 1.00233(19) 0.3804(3) -0.06623(15) 0.0121(6) Uani 1 1 d . . .
C11 C 0.9567(2) 0.4905(4) -0.09399(18) 0.0175(7) Uani 1 1 d . . .
H11 H 0.8962 0.4899 -0.1020 0.021 Uiso 1 1 calc R . .
C12 C 1.0938(2) 0.5603(4) -0.08988(17) 0.0163(7) Uani 1 1 d . . .
H12 H 1.1440 0.6167 -0.0946 0.020 Uiso 1 1 calc R . .
C13 C 1.0936(2) 0.4274(3) -0.06364(15) 0.0110(6) Uani 1 1 d . . .
C14 C 0.6762(2) 0.1413(3) 0.04012(16) 0.0131(6) Uani 1 1 d . . .
HW2 H 0.766(3) -0.107(5) -0.135(2) 0.041(13) Uiso 1 1 d . . .
HW1 H 0.715(3) -0.154(5) -0.079(2) 0.055(15) Uiso 1 1 d . . .

loop_
_atom_site_aniso_label
_atom_site_aniso_U_11
_atom_site_aniso_U_22
_atom_site_aniso_U_33
_atom_site_aniso_U_23
_atom_site_aniso_U_13
_atom_site_aniso_U_12
Eu1 0.00569(8) 0.00718(8) 0.01329(9) 0.00073(5) 0.00012(6) 0.00023(5)
O1 0.0067(10) 0.0116(10) 0.0173(11) 0.0019(8) -0.0011(9) -0.0002(9)
O2 0.0092(10) 0.0080(10) 0.0169(11) 0.0021(8) -0.0001(9) 0.0016(8)
O3 0.0090(11) 0.0230(13) 0.0167(13) -0.0024(10) 0.0012(9) -0.0035(9)
O4 0.0096(11) 0.0168(12) 0.0155(12) -0.0006(9) 0.0008(9) 0.0024(9)
O5 0.0238(14) 0.0295(15) 0.0193(13) -0.0073(11) 0.0004(11) -0.0034(11)
O6 0.0143(12) 0.0125(12) 0.0372(15) 0.0107(10) -0.0011(10) -0.0004(10)
O7 0.0113(11) 0.0134(11) 0.0286(14) -0.0010(10) 0.0044(10) 0.0035(9)
O8 0.0110(11) 0.0119(12) 0.0445(16) 0.0111(11) -0.0028(11) -0.0009(9)
O9 0.0181(13) 0.0409(17) 0.0144(14) -0.0023(12) 0.0001(10) -0.0158(12)
C1 0.0092(14) 0.0092(15) 0.0124(16) -0.0023(12) 0.0021(12) -0.0005(11)
C2 0.0134(15) 0.0101(15) 0.0158(17) 0.0021(12) -0.0005(12) -0.0016(12)
C3 0.0096(15) 0.0160(16) 0.0145(16) 0.0020(12) -0.0005(12) 0.0020(12)
C4 0.0156(18) 0.032(2) 0.0124(17) 0.0019(14) 0.0007(14) 0.0051(15)
C5 0.0141(19) 0.069(3) 0.016(2) -0.002(2) 0.0014(15) 0.0019(18)
O10 0.0146(14) 0.118(3) 0.0163(15) -0.0060(17) 0.0050(11) 0.0041(16)
O11 0.0145(14) 0.112(3) 0.0185(15) -0.0143(17) 0.0036(11) -0.0160(16)
C8 0.0230(19) 0.034(2) 0.0181(18) -0.0014(15) 0.0016(15) 0.0056(17)
C9 0.0173(17) 0.0198(18) 0.0189(18) 0.0008(14) 0.0016(14) -0.0008(14)
C10 0.0100(15) 0.0125(15) 0.0137(16) -0.0010(12) -0.0006(12) 0.0012(12)
C11 0.0092(15) 0.0173(18) 0.026(2) 0.0056(14) -0.0002(13) -0.0010(13)
C12 0.0081(14) 0.0138(16) 0.0270(19) 0.0018(14) -0.0009(13) 0.0009(12)
C13 0.0105(14) 0.0091(14) 0.0136(16) -0.0010(12) 0.0005(12) -0.0008(12)
C14 0.0097(15) 0.0156(16) 0.0140(16) 0.0017(13) -0.0013(12) 0.0035(12)

loop_
_atom_type_symbol
_atom_type_description
_atom_type_scat_dispersion_real
_atom_type_scat_dispersion_imag
_atom_type_scat_source
C C 0.0033 0.0016 'International Tables Vol C Tables 4.2.6.8 and 6.1.1.4'
H H 0.0000 0.0000 'International Tables Vol C Tables 4.2.6.8 and 6.1.1.4'
O O 0.0106 0.0060 'International Tables Vol C Tables 4.2.6.8 and 6.1.1.4'
Eu Eu -0.1578 3.6682 'International Tables Vol C Tables 4.2.6.8 and 6.1.1.4'

loop_
_geom_angle_atom_site_label_1
_geom_angle_atom_site_label_2
_geom_angle_atom_site_label_3
_geom_angle
_geom_angle_site_symmetry_1
_geom_angle_site_symmetry_3
O8 Eu1 O7 80.29(8) . .
O8 Eu1 O2 75.12(8) . 5_755
O7 Eu1 O2 144.05(8) . 5_755
O8 Eu1 O4 114.24(9) . .
O7 Eu1 O4 141.60(8) . .
O2 Eu1 O4 73.53(7) 5_755 .
O8 Eu1 O9 76.91(9) . .
O7 Eu1 O9 76.88(9) . .
O2 Eu1 O9 121.26(9) 5_755 .
O4 Eu1 O9 72.75(8) . .
O8 Eu1 O3 83.85(9) . .
O7 Eu1 O3 74.74(8) . .
O2 Eu1 O3 76.88(7) 5_755 .
O4 Eu1 O3 139.18(7) . .
O9 Eu1 O3 147.94(8) . .
O8 Eu1 O1 161.22(7) . .
O7 Eu1 O1 81.88(7) . .
O2 Eu1 O1 123.45(7) 5_755 .
O4 Eu1 O1 77.06(7) . .
O9 Eu1 O1 93.35(8) . .
O3 Eu1 O1 97.11(7) . .
O8 Eu1 O2 144.12(7) . .
O7 Eu1 O2 116.54(7) . .
O2 Eu1 O2 73.91(8) 5_755 .
O4 Eu1 O2 73.30(7) . .
O9 Eu1 O2 135.71(8) . .
O3 Eu1 O2 71.89(7) . .
O1 Eu1 O2 51.64(6) . .
O8 Eu1 C1 168.80(9) . .
O7 Eu1 C1 101.21(8) . .
O2 Eu1 C1 98.26(8) 5_755 .
O4 Eu1 C1 71.46(8) . .
O9 Eu1 C1 114.28(9) . .
O3 Eu1 C1 85.84(8) . .
O1 Eu1 C1 25.83(7) . .
O2 Eu1 C1 25.97(7) . .
O8 Eu1 Eu1 111.52(6) . 5_755
O7 Eu1 Eu1 141.16(6) . 5_755
O2 Eu1 Eu1 38.28(5) 5_755 5_755
O4 Eu1 Eu1 69.08(5) . 5_755
O9 Eu1 Eu1 140.91(6) . 5_755
O3 Eu1 Eu1 70.24(5) . 5_755
O1 Eu1 Eu1 86.21(4) . 5_755
O2 Eu1 Eu1 35.62(5) . 5_755
C1 Eu1 Eu1 60.48(6) . 5_755
C1 O1 Eu1 95.01(18) . .
C1 O2 Eu1 151.18(19) . 5_755
C1 O2 Eu1 93.93(17) . .
Eu1 O2 Eu1 106.09(8) 5_755 .
C2 O3 Eu1 135.1(2) . .
C2 O4 Eu1 138.8(2) 5_755 .
C8 O5 C9 106.4(3) . .
C11 O6 C12 106.6(2) . .
C14 O7 Eu1 157.4(2) . .
C14 O8 Eu1 153.1(2) 6_755 .
Eu1 O9 HW2 134(3) . .
Eu1 O9 HW1 121(3) . .
HW2 O9 HW1 103(4) . .
O1 C1 O2 118.7(3) . .
O1 C1 C10 119.8(3) . .
O2 C1 C10 121.4(3) . .
O1 C1 Eu1 59.17(15) . .
O2 C1 Eu1 60.11(15) . .
C10 C1 Eu1 174.1(2) . .
O4 C2 O3 124.3(3) 5_755 .
O4 C2 C3 118.4(3) 5_755 .
O3 C2 C3 117.2(3) . .
C9 C3 C4 105.0(3) . .
C9 C3 C2 122.9(3) . .
C4 C3 C2 131.5(3) . .
C8 C4 C3 105.9(3) . .
C8 C4 C5 121.5(3) . .
C3 C4 C5 132.5(3) . .
O10 C5 O11 120.1(4) . .
O10 C5 C4 121.2(4) . .
O11 C5 C4 118.8(3) . .
C5 O11 H10 109.5 . .
C4 C8 O5 111.5(3) . .
C4 C8 H8 124.3 . .
O5 C8 H8 124.3 . .
C3 C9 O5 111.1(3) . .
C3 C9 H9 124.4 . .
O5 C9 H9 124.4 . .
C11 C10 C13 105.5(3) . .
C11 C10 C1 122.0(3) . .
C13 C10 C1 132.4(3) . .
O6 C11 C10 111.0(3) . .
O6 C11 H11 124.5 . .
C10 C11 H11 124.5 . .
C13 C12 O6 111.4(3) . .
C13 C12 H12 124.3 . .
O6 C12 H12 124.3 . .
C12 C13 C10 105.5(3) . .
C12 C13 C14 121.6(3) . 2
C10 C13 C14 133.0(3) . 2
O8 C14 O7 123.7(3) 6_765 .
O8 C14 C13 120.3(3) 6_765 2_455
O7 C14 C13 116.0(3) . 2_455

loop_
_geom_bond_atom_site_label_1
_geom_bond_atom_site_label_2
_geom_bond_distance
_geom_bond_site_symmetry_2
Eu1 O8 2.276(2) .
Eu1 O7 2.292(2) .
Eu1 O2 2.369(2) 5_755
Eu1 O4 2.387(2) .
Eu1 O9 2.415(2) .
Eu1 O3 2.431(2) .
Eu1 O1 2.500(2) .
Eu1 O2 2.521(2) .
Eu1 C1 2.901(3) .
Eu1 Eu1 3.9088(6) 5_755
O1 C1 1.268(3) .
O2 C1 1.273(4) .
O2 Eu1 2.369(2) 5_755
O3 C2 1.280(4) .
O4 C2 1.253(4) 5_755
O5 C8 1.356(4) .
O5 C9 1.364(4) .
O6 C11 1.355(4) .
O6 C12 1.357(4) .
O7 C14 1.255(4) .
O8 C14 1.246(4) 6_755
O9 HW2 0.87(4) .
O9 HW1 0.96(5) .
C1 C10 1.470(4) .
C2 O4 1.253(4) 5_755
C2 C3 1.474(5) .
C3 C9 1.358(5) .
C3 C4 1.456(4) .
C4 C8 1.343(5) .
C4 C5 1.472(5) .
C5 O10 1.223(4) .
C5 O11 1.312(5) .
O11 H10 0.8200 .
C8 H8 0.9300 .
C9 H9 0.9300 .
C10 C11 1.362(4) .
C10 C13 1.450(4) .
C11 H11 0.9300 .
C12 C13 1.354(5) .
C12 H12 0.9300 .
C13 C14 1.484(4) 2
C14 O8 1.246(4) 6_765
C14 C13 1.484(4) 2_455
